data_7221294
loop_
_publ_author_name
'Hector, A.L.'
'Thomas, M.F.'
'Hutchings, J.'
'Weller, M.T.'
'Needs, R.L.'

_publ_section_title
;
 Structural and Mossbauer study of Sr2 Fe O3 X (X = F, Cl, Br) and the
 magnetic structure of Sr2 Fe O3 F
;
_journal_name_full 'Journal of Materials Chemistry'
_journal_page_first 527
_journal_page_last 532
_journal_volume 11
_journal_year 2001
_chemical_formula_sum 'Cl Fe O3 Sr2'
_chemical_name_systematic 'Sr2 Fe O3 Cl'
_space_group_IT_number 129
_symmetry_space_group_name_Hall '-P 4a 2a'
_symmetry_space_group_name_H-M 'P 4/n m m :2'
_cell_angle_alpha 90
_cell_angle_beta 90
_cell_angle_gamma 90
_cell_formula_units_Z 2
_cell_length_a 3.9239
_cell_length_b 3.9239
_cell_length_c 14.2976
_cell_volume 220.140
_citation_journal_id_ASTM JMACEP
_cod_data_source_file Hector_JMACEP_2001_1407.cif
_cod_data_source_block Cl1Fe1O3Sr2
_cod_original_cell_volume 220.14
_cod_original_formula_sum 'Cl1 Fe1 O3 Sr2'
_cod_database_code 7221294

loop_
_symmetry_equiv_pos_as_xyz
x,y,z
-y+1/2,x,z
-x+1/2,-y+1/2,z
y,-x+1/2,z
x+1/2,-y,-z
y+1/2,x+1/2,-z
-x,y+1/2,-z
-y,-x,-z
-x,-y,-z
y-1/2,-x,-z
x-1/2,y-1/2,-z
-y,x-1/2,-z
-x-1/2,y,z
-y-1/2,-x-1/2,z
x,-y-1/2,z
y,x,z

loop_
_atom_site_label
_atom_site_type_symbol
_atom_site_fract_x
_atom_site_fract_y
_atom_site_fract_z
_atom_site_occupancy
_atom_site_U_iso_or_equiv
Cl1 Cl-1 0.75 0.75 0.42522 1 0.0
Sr2 Sr+2 0.25 0.25 0.34513 1 0.0
O1 O-2 0.75 0.25 0.23115 1 0.0
Sr1 Sr+2 0.25 0.25 0.09641 1 0.0
Fe1 Fe+3 0.75 0.75 0.20748 1 0.0
O2 O-2 0.75 0.75 0.07533 1 0.0
